data_2021523
loop_
_publ_author_name
'Raju, Saravanan'
'Butcher, Ray J.'
'Singh, Harkesh B.'

_publ_section_title
;
 Isolation and structure of an 18-membered macrocycle containing two
 diselenide linkages and its precursor
;
_journal_coeditor_code FN3298
_journal_issue 3
_journal_name_full 'Acta Crystallographica Section C'
_journal_page_first
;
;
_journal_paper_doi 10.1107/S2053229619002341
_journal_volume 75
_journal_year 2019
_chemical_formula_iupac 'C36 H34 N4 O6 Se4'
_chemical_formula_moiety 'C36 H34 N4 O6 Se4'
_chemical_formula_sum 'C36 H34 N4 O6 Se4'
_chemical_formula_weight 934.51
_chemical_name_systematic
'10,27-Di-<i>tert</i>-butyl 11,28-dioxo-2,3,19,20-tetraselena-10,12,27,29-tetraazapentacyclo[28.4.0.0^4,9^.0^13,18^.0^21,26^]tetratriaconta-1(30),4(9),5,7,13,15,17,21,23,25,31,33-dodecaene-10,27-dicarboxylate'
_space_group_crystal_system triclinic
_space_group_IT_number 2
_space_group_name_Hall '-P 1'
_space_group_name_H-M_alt 'P -1'
_symmetry_space_group_name_Hall '-P 1'
_symmetry_space_group_name_H-M 'P -1'
_atom_sites_solution_hydrogens difmap
_audit_creation_method SHELXL-2018/3
_cell_angle_alpha 101.000(2)
_cell_angle_beta 108.394(2)
_cell_angle_gamma 105.264(2)
_cell_formula_units_Z 1
_cell_length_a 9.4865(3)
_cell_length_b 9.7410(2)
_cell_length_c 11.2789(3)
_cell_measurement_reflns_used 15479
_cell_measurement_temperature 100(2)
_cell_measurement_theta_max 31.2870
_cell_measurement_theta_min 2.3910
_cell_volume 910.42(5)
_computing_cell_refinement
;
CrysAlis PRO (Rigaku OD, 2015)
;
_computing_data_collection
;
CrysAlis PRO (Rigaku OD, 2015)
;
_computing_data_reduction
;
CrysAlis PRO (Rigaku OD, 2015)
;
_computing_molecular_graphics
;
OLEX2 (Dolomanov <i>et al.</i>, 2009)
;
_computing_publication_material
;
OLEX2 (Dolomanov <i>et al.</i>, 2009)
;
_computing_structure_refinement
;
SHELXL2018 (Sheldrick, 2015b)
;
_computing_structure_solution
;
SHELXT2014 (Sheldrick, 2015a)
;
_diffrn_ambient_temperature 100(2)
_diffrn_measured_fraction_theta_full 0.994
_diffrn_measured_fraction_theta_max 0.917
_diffrn_measurement_device_type 'Rigaku CCD dual source'
_diffrn_measurement_method '\w scans'
_diffrn_radiation_type MoK\a
_diffrn_radiation_wavelength 0.71073
_diffrn_reflns_av_R_equivalents 0.0368
_diffrn_reflns_av_unetI/netI 0.0300
_diffrn_reflns_limit_h_max 13
_diffrn_reflns_limit_h_min -13
_diffrn_reflns_limit_k_max 14
_diffrn_reflns_limit_k_min -14
_diffrn_reflns_limit_l_max 15
_diffrn_reflns_limit_l_min -16
_diffrn_reflns_number 23930
_diffrn_reflns_theta_full 25.242
_diffrn_reflns_theta_max 31.185
_diffrn_reflns_theta_min 2.413
_diffrn_source 'fine-focus sealed X-ray tube'
_exptl_absorpt_coefficient_mu 4.080
_exptl_absorpt_correction_T_max 1.00000
_exptl_absorpt_correction_T_min 0.82321
_exptl_absorpt_correction_type multi-scan
_exptl_absorpt_process_details
;
(CrysAlis PRO; Rigaku OD, 2015)
;
_exptl_crystal_colour 'clear intense orange'
_exptl_crystal_density_diffrn 1.704
_exptl_crystal_description needle
_exptl_crystal_F_000 462
_exptl_crystal_size_max 0.172
_exptl_crystal_size_mid 0.156
_exptl_crystal_size_min 0.109
_refine_diff_density_max 0.686
_refine_diff_density_min -0.468
_refine_ls_extinction_method none
_refine_ls_goodness_of_fit_ref 1.051
_refine_ls_hydrogen_treatment refall
_refine_ls_matrix_type full
_refine_ls_number_parameters 294
_refine_ls_number_reflns 5406
_refine_ls_number_restraints 0
_refine_ls_restrained_S_all 1.051
_refine_ls_R_factor_all 0.0332
_refine_ls_R_factor_gt 0.0258
_refine_ls_shift/su_max 0.001
_refine_ls_shift/su_mean 0.000
_refine_ls_structure_factor_coef Fsqd
_refine_ls_weighting_details 'w=1/[\s^2^(Fo^2^)+(0.0337P)^2^+0.3223P] where P=(Fo^2^+2Fc^2^)/3'
_refine_ls_weighting_scheme calc
_refine_ls_wR_factor_gt 0.0620
_refine_ls_wR_factor_ref 0.0651
_reflns_number_gt 4766
_reflns_number_total 5406
_reflns_threshold_expression 'I > 2\s(I)'
_cod_data_source_file fn3298sup1.cif
_cod_data_source_block 4
_cod_original_cell_volume 910.42(4)
_cod_database_code 2021523
_shelx_space_group_comment
;
The symmetry employed for this shelxl refinement is uniquely defined
by the following loop, which should always be used as a source of
symmetry information in preference to the above space-group names.
They are only intended as comments.
;

loop_
_space_group_symop_operation_xyz
'x, y, z'
'-x, -y, -z'

loop_
_atom_site_type_symbol
_atom_site_label
_atom_site_fract_x
_atom_site_fract_y
_atom_site_fract_z
_atom_site_U_iso_or_equiv
_atom_site_adp_type
_atom_site_calc_flag
_atom_site_occupancy
Se Se1 0.04380(2) 0.49656(2) 0.30624(2) 0.02120(5) Uani d 1
Se Se2 0.20175(2) 0.43386(2) 0.47712(2) 0.02078(5) Uani d 1
O O1 0.62718(14) 0.68582(15) 0.30763(12) 0.0268(3) Uani d 1
O O2 0.39283(14) 0.78120(14) 0.54761(12) 0.0245(3) Uani d 1
O O3 0.63606(14) 0.85044(14) 0.70736(11) 0.0236(2) Uani d 1
N N1 0.38224(16) 0.65545(16) 0.31384(14) 0.0212(3) Uani d 1
H H1 0.341(3) 0.677(2) 0.364(2) 0.028(6) Uiso d 1
N N2 0.61486(15) 0.79034(15) 0.50056(13) 0.0188(3) Uani d 1
C C1 0.13119(19) 0.46199(18) 0.17561(16) 0.0206(3) Uani d 1
C C2 0.0308(2) 0.3550(2) 0.05685(18) 0.0254(3) Uani d 1
H H2 -0.070(2) 0.298(2) 0.052(2) 0.025(5) Uiso d 1
C C3 0.0783(2) 0.3337(2) -0.04709(18) 0.0292(4) Uani d 1
H H3 0.006(3) 0.266(3) -0.126(2) 0.038(6) Uiso d 1
C C4 0.2278(2) 0.4198(2) -0.03280(18) 0.0289(4) Uani d 1
H H4 0.257(3) 0.413(2) -0.099(2) 0.029(6) Uiso d 1
C C5 0.3309(2) 0.5270(2) 0.08602(18) 0.0254(3) Uani d 1
H H5 0.427(3) 0.587(2) 0.095(2) 0.030(6) Uiso d 1
C C6 0.28439(19) 0.54868(18) 0.19161(16) 0.0200(3) Uani d 1
C C7 0.54289(18) 0.70675(18) 0.36558(16) 0.0192(3) Uani d 1
C C8 0.78540(18) 0.86088(18) 0.55745(15) 0.0191(3) Uani d 1
C C9 0.88618(18) 0.78022(18) 0.58540(16) 0.0190(3) Uani d 1
C C10 1.0487(2) 0.8571(2) 0.65130(18) 0.0246(3) Uani d 1
H H10 1.115(2) 0.803(2) 0.668(2) 0.023(5) Uiso d 1
C C11 1.1079(2) 1.0112(2) 0.68627(18) 0.0259(4) Uani d 1
H H11 1.216(3) 1.063(3) 0.728(2) 0.040(6) Uiso d 1
C C12 1.0078(2) 1.0906(2) 0.65271(17) 0.0241(3) Uani d 1
H H12 1.048(2) 1.191(2) 0.666(2) 0.025(5) Uiso d 1
C C13 0.8458(2) 1.01533(19) 0.58854(17) 0.0221(3) Uani d 1
H H13 0.776(2) 1.067(2) 0.564(2) 0.021(5) Uiso d 1
C C14 0.53423(19) 0.80575(18) 0.58434(16) 0.0193(3) Uani d 1
C C15 0.5869(2) 0.8912(2) 0.81793(17) 0.0239(3) Uani d 1
C C16 0.7421(3) 0.9359(3) 0.9349(2) 0.0343(4) Uani d 1
H H16A 0.734(3) 0.967(3) 1.013(3) 0.043(7) Uiso d 1
H H16C 0.813(3) 1.004(3) 0.926(2) 0.042(7) Uiso d 1
C C17 0.5305(3) 1.0216(3) 0.8070(2) 0.0378(5) Uani d 1
H H17A 0.608(3) 1.099(3) 0.801(2) 0.033(6) Uiso d 1
H H17B 0.436(3) 0.997(3) 0.726(3) 0.039(6) Uiso d 1
H H17C 0.514(4) 1.044(3) 0.883(3) 0.063(9) Uiso d 1
C C18 0.4628(3) 0.7560(3) 0.8179(2) 0.0353(4) Uani d 1
H H18A 0.447(3) 0.781(3) 0.896(3) 0.055(8) Uiso d 1
H H18B 0.361(3) 0.723(3) 0.744(3) 0.044(7) Uiso d 1
H H18C 0.501(3) 0.673(3) 0.814(3) 0.054(8) Uiso d 1

loop_
_atom_site_aniso_label
_atom_site_aniso_U_11
_atom_site_aniso_U_22
_atom_site_aniso_U_33
_atom_site_aniso_U_12
_atom_site_aniso_U_13
_atom_site_aniso_U_23
Se1 0.01818(8) 0.02274(9) 0.02408(9) 0.00897(6) 0.00741(6) 0.00874(7)
Se2 0.02023(8) 0.01904(9) 0.02065(9) 0.00580(6) 0.00545(6) 0.00628(6)
O1 0.0208(6) 0.0346(7) 0.0212(6) 0.0060(5) 0.0097(5) 0.0026(5)
O2 0.0186(5) 0.0307(7) 0.0229(6) 0.0104(5) 0.0076(5) 0.0039(5)
O3 0.0214(5) 0.0324(7) 0.0178(6) 0.0116(5) 0.0076(5) 0.0058(5)
N1 0.0178(6) 0.0256(7) 0.0176(6) 0.0061(5) 0.0062(5) 0.0035(6)
N2 0.0157(6) 0.0206(6) 0.0178(6) 0.0051(5) 0.0059(5) 0.0038(5)
C1 0.0204(7) 0.0211(7) 0.0200(7) 0.0084(6) 0.0053(6) 0.0076(6)
C2 0.0226(8) 0.0225(8) 0.0253(9) 0.0078(7) 0.0032(7) 0.0050(7)
C3 0.0326(9) 0.0256(9) 0.0202(8) 0.0109(7) 0.0018(7) -0.0002(7)
C4 0.0336(9) 0.0355(10) 0.0186(8) 0.0166(8) 0.0085(7) 0.0064(7)
C5 0.0238(8) 0.0317(9) 0.0211(8) 0.0114(7) 0.0075(7) 0.0084(7)
C6 0.0201(7) 0.0209(7) 0.0174(7) 0.0080(6) 0.0038(6) 0.0063(6)
C7 0.0190(7) 0.0188(7) 0.0187(7) 0.0055(6) 0.0056(6) 0.0070(6)
C8 0.0162(7) 0.0210(8) 0.0167(7) 0.0035(6) 0.0053(6) 0.0044(6)
C9 0.0183(7) 0.0186(7) 0.0192(7) 0.0044(6) 0.0071(6) 0.0063(6)
C10 0.0190(7) 0.0282(9) 0.0258(9) 0.0077(7) 0.0068(7) 0.0101(7)
C11 0.0185(7) 0.0280(9) 0.0237(8) 0.0003(7) 0.0055(7) 0.0069(7)
C12 0.0258(8) 0.0209(8) 0.0206(8) 0.0019(7) 0.0093(7) 0.0033(7)
C13 0.0240(8) 0.0220(8) 0.0211(8) 0.0087(6) 0.0098(6) 0.0056(7)
C14 0.0203(7) 0.0187(7) 0.0193(7) 0.0082(6) 0.0076(6) 0.0048(6)
C15 0.0291(8) 0.0270(8) 0.0188(8) 0.0117(7) 0.0120(7) 0.0060(7)
C16 0.0335(10) 0.0429(12) 0.0188(9) 0.0087(9) 0.0062(8) 0.0053(8)
C17 0.0512(13) 0.0359(11) 0.0330(11) 0.0271(11) 0.0165(10) 0.0078(9)
C18 0.0383(11) 0.0388(11) 0.0299(10) 0.0085(9) 0.0178(9) 0.0118(9)

loop_
_atom_type_symbol
_atom_type_description
_atom_type_scat_dispersion_real
_atom_type_scat_dispersion_imag
_atom_type_scat_source
C C 0.0033 0.0016 'International Tables Vol C Tables 4.2.6.8 and 6.1.1.4'
H H 0.0000 0.0000 'International Tables Vol C Tables 4.2.6.8 and 6.1.1.4'
N N 0.0061 0.0033 'International Tables Vol C Tables 4.2.6.8 and 6.1.1.4'
O O 0.0106 0.0060 'International Tables Vol C Tables 4.2.6.8 and 6.1.1.4'
Se Se -0.0929 2.2259 'International Tables Vol C Tables 4.2.6.8 and 6.1.1.4'

loop_
_geom_angle_atom_site_label_1
_geom_angle_atom_site_label_2
_geom_angle_atom_site_label_3
_geom_angle_site_symmetry_1
_geom_angle_site_symmetry_3
_geom_angle
C1 Se1 Se2 . . 102.63(5)
C9 Se2 Se1 2_666 . 101.30(5)
C14 O3 C15 . . 121.28(13)
C7 N1 C6 . . 125.87(15)
C7 N1 H1 . . 115.5(16)
C6 N1 H1 . . 117.5(16)
C14 N2 C7 . . 125.19(13)
C14 N2 C8 . . 117.10(13)
C7 N2 C8 . . 117.67(13)
C2 C1 C6 . . 119.88(16)
C2 C1 Se1 . . 116.87(13)
C6 C1 Se1 . . 122.99(12)
C3 C2 C1 . . 120.76(17)
C3 C2 H2 . . 122.7(13)
C1 C2 H2 . . 116.5(13)
C2 C3 C4 . . 119.73(17)
C2 C3 H3 . . 118.1(15)
C4 C3 H3 . . 122.0(15)
C3 C4 C5 . . 120.40(18)
C3 C4 H4 . . 120.8(15)
C5 C4 H4 . . 118.6(15)
C6 C5 C4 . . 120.28(17)
C6 C5 H5 . . 118.9(14)
C4 C5 H5 . . 120.8(14)
C5 C6 N1 . . 123.14(15)
C5 C6 C1 . . 118.94(16)
N1 C6 C1 . . 117.91(15)
O1 C7 N1 . . 125.85(16)
O1 C7 N2 . . 118.81(14)
N1 C7 N2 . . 115.33(14)
C9 C8 C13 . . 120.65(15)
C9 C8 N2 . . 122.21(14)
C13 C8 N2 . . 117.10(14)
C8 C9 C10 . . 118.97(15)
C8 C9 Se2 . 2_666 118.80(12)
C10 C9 Se2 . 2_666 122.12(13)
C11 C10 C9 . . 120.19(16)
C11 C10 H10 . . 121.4(13)
C9 C10 H10 . . 118.4(13)
C12 C11 C10 . . 120.59(16)
C12 C11 H11 . . 118.4(15)
C10 C11 H11 . . 120.9(15)
C11 C12 C13 . . 119.62(17)
C11 C12 H12 . . 120.8(13)
C13 C12 H12 . . 119.4(13)
C12 C13 C8 . . 119.86(16)
C12 C13 H13 . . 121.2(12)
C8 C13 H13 . . 118.9(12)
O2 C14 O3 . . 126.26(15)
O2 C14 N2 . . 124.34(15)
O3 C14 N2 . . 109.40(13)
O3 C15 C17 . . 108.43(15)
O3 C15 C18 . . 109.81(15)
C17 C15 C18 . . 113.42(18)
O3 C15 C16 . . 101.27(14)
C17 C15 C16 . . 111.86(17)
C18 C15 C16 . . 111.31(17)
C15 C16 H16A . . 113.0(16)
C15 C16 H16C . . 108.9(17)
H16A C16 H16C . . 110(2)
C15 C17 H17A . . 110.0(14)
C15 C17 H17B . . 112.9(14)
H17A C17 H17B . . 105(2)
C15 C17 H17C . . 101.4(19)
H17A C17 H17C . . 113(2)
H17B C17 H17C . . 115(2)
C15 C18 H18A . . 107.7(17)
C15 C18 H18B . . 113.9(15)
H18A C18 H18B . . 109(2)
C15 C18 H18C . . 109.5(17)
H18A C18 H18C . . 110(2)
H18B C18 H18C . . 107(2)

loop_
_geom_bond_atom_site_label_1
_geom_bond_atom_site_label_2
_geom_bond_site_symmetry_2
_geom_bond_distance
Se1 C1 . 1.9235(17)
Se1 Se2 . 2.3327(2)
Se2 C9 2_666 1.9219(16)
O1 C7 . 1.214(2)
O2 C14 . 1.2128(19)
O3 C14 . 1.323(2)
O3 C15 . 1.486(2)
N1 C7 . 1.356(2)
N1 C6 . 1.407(2)
N1 H1 . 0.81(2)
N2 C14 . 1.401(2)
N2 C7 . 1.423(2)
N2 C8 . 1.4465(19)
C1 C2 . 1.388(2)
C1 C6 . 1.410(2)
C2 C3 . 1.382(3)
C2 H2 . 0.95(2)
C3 C4 . 1.385(3)
C3 H3 . 0.92(2)
C4 C5 . 1.394(3)
C4 H4 . 0.87(2)
C5 C6 . 1.394(2)
C5 H5 . 0.91(2)
C8 C9 . 1.389(2)
C8 C13 . 1.390(2)
C9 C10 . 1.395(2)
C10 C11 . 1.384(3)
C10 H10 . 0.92(2)
C11 C12 . 1.384(3)
C11 H11 . 0.93(2)
C12 C13 . 1.388(2)
C12 H12 . 0.92(2)
C13 H13 . 0.94(2)
C15 C17 . 1.513(3)
C15 C18 . 1.518(3)
C15 C16 . 1.522(3)
C16 H16A . 0.91(3)
C16 H16C . 0.85(3)
C17 H17A . 0.93(2)
C17 H17B . 0.99(3)
C17 H17C . 0.92(3)
C18 H18A . 0.94(3)
C18 H18B . 0.98(3)
C18 H18C . 0.96(3)

loop_
_geom_hbond_atom_site_label_D
_geom_hbond_atom_site_label_H
_geom_hbond_atom_site_label_A
_geom_hbond_site_symmetry_A
_geom_hbond_distance_DH
_geom_hbond_distance_HA
_geom_hbond_distance_DA
_geom_hbond_angle_DHA
_geom_hbond_publ_flag
N1 H1 Se1 . 0.81(2) 2.69(2) 3.1417(14) 116.8(18) yes
N1 H1 Se2 . 0.81(2) 3.09(2) 3.5417(15) 117.9(18) yes
N1 H1 O2 . 0.81(2) 1.96(2) 2.6454(19) 142(2) yes
C5 H5 O1 . 0.91(2) 2.36(2) 2.888(2) 116.8(17) yes
C10 H10 Se1 2_666 0.92(2) 3.02(2) 3.4886(18) 112.9(15) yes
C13 H13 O2 2_676 0.94(2) 2.65(2) 3.569(2) 166.0(17) yes
C17 H17B O2 . 0.99(3) 2.46(2) 3.018(3) 115.1(17) yes
C18 H18B O2 . 0.98(3) 2.47(3) 2.982(3) 112.2(18) yes

loop_
_geom_torsion_atom_site_label_1
_geom_torsion_atom_site_label_2
_geom_torsion_atom_site_label_3
_geom_torsion_atom_site_label_4
_geom_torsion_site_symmetry_1
_geom_torsion_site_symmetry_4
_geom_torsion
C6 C1 C2 C3 . . -1.0(3)
Se1 C1 C2 C3 . . 173.31(14)
C1 C2 C3 C4 . . 0.0(3)
C2 C3 C4 C5 . . 0.5(3)
C3 C4 C5 C6 . . -0.1(3)
C4 C5 C6 N1 . . -179.62(16)
C4 C5 C6 C1 . . -0.8(3)
C7 N1 C6 C5 . . -28.0(3)
C7 N1 C6 C1 . . 153.19(16)
C2 C1 C6 C5 . . 1.3(2)
Se1 C1 C6 C5 . . -172.56(13)
C2 C1 C6 N1 . . -179.79(15)
Se1 C1 C6 N1 . . 6.3(2)
C6 N1 C7 O1 . . 11.6(3)
C6 N1 C7 N2 . . -167.49(15)
C14 N2 C7 O1 . . -170.50(15)
C8 N2 C7 O1 . . 7.2(2)
C14 N2 C7 N1 . . 8.6(2)
C8 N2 C7 N1 . . -173.70(14)
C14 N2 C8 C9 . . 103.85(18)
C7 N2 C8 C9 . . -74.0(2)
C14 N2 C8 C13 . . -73.60(19)
C7 N2 C8 C13 . . 108.54(17)
C13 C8 C9 C10 . . 3.3(2)
N2 C8 C9 C10 . . -174.09(15)
C13 C8 C9 Se2 . 2_666 -173.12(12)
N2 C8 C9 Se2 . 2_666 9.5(2)
C8 C9 C10 C11 . . -0.9(3)
Se2 C9 C10 C11 2_666 . 175.31(14)
C9 C10 C11 C12 . . -2.1(3)
C10 C11 C12 C13 . . 2.9(3)
C11 C12 C13 C8 . . -0.6(3)
C9 C8 C13 C12 . . -2.5(3)
N2 C8 C13 C12 . . 174.96(15)
C15 O3 C14 O2 . . -6.4(3)
C15 O3 C14 N2 . . 173.61(13)
C7 N2 C14 O2 . . -18.5(3)
C8 N2 C14 O2 . . 163.79(16)
C7 N2 C14 O3 . . 161.44(14)
C8 N2 C14 O3 . . -16.2(2)
C14 O3 C15 C17 . . -61.3(2)
C14 O3 C15 C18 . . 63.1(2)
C14 O3 C15 C16 . . -179.11(16)

_cod_database_fobs_code 2021523
